data_4088223
loop_
_publ_author_name
'Xiong, Zichang'
'Li, Xiaoyan'
'Zhang, Shumiao'
'Shi, Yaomin'
'Sun, Hongjian'

_publ_section_title
;
 Synthesis and Reactivity of N-Heterocyclic PSiP Pincer Iron and Cobalt
 Complexes and Catalytic Application of Cobalt Hydride in Kumada Coupling
 Reactions
;
_journal_issue 3
_journal_name_full Organometallics
_journal_page_first 357
_journal_paper_doi 10.1021/acs.organomet.5b00937
_journal_volume 35
_journal_year 2016
_chemical_formula_sum 'C36 H40 Co I N2 P3 Si'
_chemical_formula_weight 807.53
_space_group_IT_number 61
_space_group_name_Hall '-P 2ac 2ab'
_space_group_name_H-M_alt 'P b c a'
_symmetry_cell_setting orthorhombic
_symmetry_space_group_name_H-M 'P b c a'
_atom_sites_solution_hydrogens geom
_atom_sites_solution_primary direct
_atom_sites_solution_secondary difmap
_audit_creation_method SHELXL-97
_cell_angle_alpha 90.00
_cell_angle_beta 90.00
_cell_angle_gamma 90.00
_cell_formula_units_Z 8
_cell_length_a 19.0107(6)
_cell_length_b 17.5446(5)
_cell_length_c 21.3350(8)
_cell_measurement_reflns_used 10419
_cell_measurement_temperature 180(2)
_cell_measurement_theta_max 60.37
_cell_measurement_theta_min 3.69
_cell_volume 7116.0(4)
_computing_cell_refinement 'Bruker XSCANS'
_computing_data_collection 'Bruker XSCANS'
_computing_data_reduction 'Bruker SHELXTL'
_computing_molecular_graphics 'Bruker SHELXTL'
_computing_publication_material 'Bruker SHELXTL'
_computing_structure_refinement 'SHELXL-97 (Sheldrick, 1997)'
_computing_structure_solution 'SHELXS-97 (Sheldrick, 1990)'
_diffrn_ambient_temperature 180(2)
_diffrn_measured_fraction_theta_full 0.999
_diffrn_measured_fraction_theta_max 0.999
_diffrn_measurement_device_type 'STADI VARI Mo'
_diffrn_measurement_method 'rotation method'
_diffrn_radiation_monochromator graphite
_diffrn_radiation_source 'fine-focus sealed tube'
_diffrn_radiation_type MoK\a
_diffrn_radiation_wavelength 0.71073
_diffrn_reflns_av_R_equivalents 0.1060
_diffrn_reflns_av_unetI/netI 0.0717
_diffrn_reflns_limit_h_max 22
_diffrn_reflns_limit_h_min -19
_diffrn_reflns_limit_k_max 20
_diffrn_reflns_limit_k_min -14
_diffrn_reflns_limit_l_max 25
_diffrn_reflns_limit_l_min -20
_diffrn_reflns_number 33973
_diffrn_reflns_theta_full 25.00
_diffrn_reflns_theta_max 25.00
_diffrn_reflns_theta_min 1.85
_exptl_absorpt_coefficient_mu 1.547
_exptl_absorpt_correction_T_max 0.95
_exptl_absorpt_correction_T_min 0.80
_exptl_absorpt_correction_type integration
_exptl_crystal_colour yellow
_exptl_crystal_density_diffrn 1.508
_exptl_crystal_density_method 'not measured'
_exptl_crystal_description plate
_exptl_crystal_F_000 3272
_exptl_crystal_size_max 0.2
_exptl_crystal_size_mid 0.15
_exptl_crystal_size_min 0.08
_refine_diff_density_max 0.760
_refine_diff_density_min -0.525
_refine_diff_density_rms 0.085
_refine_ls_extinction_method none
_refine_ls_goodness_of_fit_ref 0.910
_refine_ls_hydrogen_treatment mixed
_refine_ls_matrix_type full
_refine_ls_number_parameters 401
_refine_ls_number_reflns 6256
_refine_ls_number_restraints 0
_refine_ls_restrained_S_all 0.910
_refine_ls_R_factor_all 0.0634
_refine_ls_R_factor_gt 0.0367
_refine_ls_shift/su_max 0.001
_refine_ls_shift/su_mean 0.000
_refine_ls_structure_factor_coef Fsqd
_refine_ls_weighting_details 'calc w=1/[\s^2^(Fo^2^)+(0.0296P)^2^+0.0000P] where P=(Fo^2^+2Fc^2^)/3'
_refine_ls_weighting_scheme calc
_refine_ls_wR_factor_gt 0.0729
_refine_ls_wR_factor_ref 0.0797
_reflns_number_gt 4306
_reflns_number_total 6256
_reflns_threshold_expression >2sigma(I)
_cod_data_source_file om5b00937_si_002.cif
_cod_data_source_block complex_4
_cod_database_code 4088223

loop_
_symmetry_equiv_pos_as_xyz
'x, y, z'
'-x+1/2, -y, z+1/2'
'x+1/2, -y+1/2, -z'
'-x, y+1/2, -z+1/2'
'-x, -y, -z'
'x-1/2, y, -z-1/2'
'-x-1/2, y-1/2, z'
'x, -y-1/2, z-1/2'

loop_
_atom_site_label
_atom_site_type_symbol
_atom_site_fract_x
_atom_site_fract_y
_atom_site_fract_z
_atom_site_U_iso_or_equiv
_atom_site_adp_type
_atom_site_occupancy
_atom_site_symmetry_multiplicity
_atom_site_calc_flag
_atom_site_refinement_flags
I1 I 0.073058(17) 0.427953(15) 0.179883(14) 0.04145(9) Uani 1 1 d .
Co1 Co 0.10116(3) 0.35002(3) 0.28103(3) 0.02517(12) Uani 1 1 d .
P1 P 0.07006(5) 0.34557(5) 0.38063(5) 0.0257(2) Uani 1 1 d .
P2 P 0.21456(5) 0.31894(5) 0.27065(5) 0.0271(2) Uani 1 1 d .
P3 P 0.04746(6) 0.24423(5) 0.24365(5) 0.0320(2) Uani 1 1 d .
Si1 Si 0.14861(5) 0.46133(5) 0.31639(6) 0.0265(2) Uani 1 1 d .
N1 N 0.16813(16) 0.45295(16) 0.39778(16) 0.0270(7) Uani 1 1 d .
N2 N 0.23941(17) 0.46880(17) 0.29527(16) 0.0290(7) Uani 1 1 d .
C1 C -0.0082(2) 0.4058(2) 0.3941(2) 0.0295(9) Uani 1 1 d .
C2 C -0.0403(2) 0.4416(2) 0.3439(2) 0.0317(9) Uani 1 1 d .
H2 H -0.0218 0.4351 0.3029 0.038 Uiso 1 1 calc R
C3 C -0.0991(2) 0.4871(2) 0.3530(2) 0.0401(10) Uani 1 1 d .
H3 H -0.1211 0.5111 0.3182 0.048 Uiso 1 1 calc R
C4 C -0.1252(2) 0.4974(2) 0.4122(2) 0.0418(11) Uani 1 1 d .
H4 H -0.1647 0.5297 0.4185 0.050 Uiso 1 1 calc R
C5 C -0.0946(2) 0.4610(2) 0.4631(2) 0.0391(11) Uani 1 1 d .
H5 H -0.1138 0.4672 0.5039 0.047 Uiso 1 1 calc R
C6 C -0.0359(2) 0.4155(2) 0.4539(2) 0.0338(9) Uani 1 1 d .
H6 H -0.0145 0.3908 0.4887 0.041 Uiso 1 1 calc R
C7 C 0.0450(2) 0.26191(19) 0.42800(19) 0.0276(9) Uani 1 1 d .
C8 C -0.0216(2) 0.2293(2) 0.4205(2) 0.0401(11) Uani 1 1 d .
H8 H -0.0535 0.2507 0.3911 0.048 Uiso 1 1 calc R
C9 C -0.0415(2) 0.1666(2) 0.4552(3) 0.0455(12) Uani 1 1 d .
H9 H -0.0866 0.1445 0.4490 0.055 Uiso 1 1 calc R
C10 C 0.0037(2) 0.1357(2) 0.4988(2) 0.0427(11) Uani 1 1 d .
H10 H -0.0101 0.0926 0.5227 0.051 Uiso 1 1 calc R
C11 C 0.0688(2) 0.1677(2) 0.5077(2) 0.0386(10) Uani 1 1 d .
H11 H 0.0998 0.1472 0.5382 0.046 Uiso 1 1 calc R
C12 C 0.0895(2) 0.2301(2) 0.4721(2) 0.0332(10) Uani 1 1 d .
H12 H 0.1350 0.2513 0.4781 0.040 Uiso 1 1 calc R
C13 C 0.1384(2) 0.3889(2) 0.4320(2) 0.0293(9) Uani 1 1 d .
H13A H 0.1171 0.4065 0.4718 0.035 Uiso 1 1 calc R
H13B H 0.1754 0.3511 0.4419 0.035 Uiso 1 1 calc R
C14 C 0.2399(2) 0.47041(19) 0.4070(2) 0.0284(9) Uani 1 1 d .
C15 C 0.2737(2) 0.4768(2) 0.4646(2) 0.0319(9) Uani 1 1 d .
H15 H 0.2481 0.4703 0.5024 0.038 Uiso 1 1 calc R
C16 C 0.3458(2) 0.4928(2) 0.4660(2) 0.0372(10) Uani 1 1 d .
H16 H 0.3693 0.4962 0.5052 0.045 Uiso 1 1 calc R
C17 C 0.3828(2) 0.5037(2) 0.4120(2) 0.0370(10) Uani 1 1 d .
H17 H 0.4315 0.5159 0.4139 0.044 Uiso 1 1 calc R
C18 C 0.3498(2) 0.4971(2) 0.3539(2) 0.0356(10) Uani 1 1 d .
H18 H 0.3760 0.5037 0.3164 0.043 Uiso 1 1 calc R
C19 C 0.2784(2) 0.48067(19) 0.3512(2) 0.0293(9) Uani 1 1 d .
C20 C 0.2583(2) 0.2755(2) 0.33850(19) 0.0279(9) Uani 1 1 d .
C21 C 0.3234(2) 0.2985(2) 0.3614(2) 0.0329(9) Uani 1 1 d .
H21 H 0.3474 0.3398 0.3421 0.039 Uiso 1 1 calc R
C22 C 0.3533(2) 0.2615(3) 0.4122(2) 0.0440(12) Uani 1 1 d .
H22 H 0.3972 0.2783 0.4283 0.053 Uiso 1 1 calc R
C23 C 0.3196(3) 0.2003(3) 0.4394(2) 0.0436(11) Uani 1 1 d .
H23 H 0.3409 0.1744 0.4736 0.052 Uiso 1 1 calc R
C24 C 0.2555(3) 0.1766(2) 0.4173(2) 0.0408(10) Uani 1 1 d .
H24 H 0.2324 0.1343 0.4360 0.049 Uiso 1 1 calc R
C25 C 0.2247(2) 0.2145(2) 0.3677(2) 0.0327(9) Uani 1 1 d .
H25 H 0.1797 0.1988 0.3532 0.039 Uiso 1 1 calc R
C26 C 0.2407(2) 0.2566(2) 0.2059(2) 0.0338(9) Uani 1 1 d .
C27 C 0.2614(2) 0.1804(3) 0.2148(2) 0.0446(11) Uani 1 1 d .
H27 H 0.2647 0.1605 0.2561 0.054 Uiso 1 1 calc R
C28 C 0.2770(3) 0.1342(3) 0.1643(3) 0.0635(16) Uani 1 1 d .
H28 H 0.2901 0.0825 0.1711 0.076 Uiso 1 1 calc R
C29 C 0.2738(3) 0.1626(4) 0.1043(3) 0.0657(18) Uani 1 1 d .
H29 H 0.2855 0.1309 0.0698 0.079 Uiso 1 1 calc R
C30 C 0.2535(3) 0.2368(4) 0.0945(3) 0.0621(16) Uani 1 1 d .
H30 H 0.2510 0.2563 0.0530 0.075 Uiso 1 1 calc R
C31 C 0.2367(3) 0.2835(3) 0.1449(2) 0.0489(12) Uani 1 1 d .
H31 H 0.2222 0.3345 0.1375 0.059 Uiso 1 1 calc R
C32 C 0.2648(2) 0.4084(2) 0.2531(2) 0.0306(9) Uani 1 1 d .
H32A H 0.3157 0.3998 0.2597 0.037 Uiso 1 1 calc R
H32B H 0.2573 0.4235 0.2089 0.037 Uiso 1 1 calc R
C33 C 0.1087(2) 0.5582(2) 0.3078(2) 0.0355(10) Uani 1 1 d .
H33A H 0.1080 0.5726 0.2634 0.053 Uiso 1 1 calc R
H33B H 0.1366 0.5953 0.3314 0.053 Uiso 1 1 calc R
H33C H 0.0605 0.5575 0.3241 0.053 Uiso 1 1 calc R
C34 C -0.0482(2) 0.2561(3) 0.2455(3) 0.0481(12) Uani 1 1 d .
H34A H -0.0640 0.2599 0.2891 0.072 Uiso 1 1 calc R
H34B H -0.0706 0.2120 0.2255 0.072 Uiso 1 1 calc R
H34C H -0.0611 0.3026 0.2228 0.072 Uiso 1 1 calc R
C35 C 0.0605(2) 0.1519(2) 0.2818(2) 0.0402(10) Uani 1 1 d .
H35A H 0.1093 0.1353 0.2759 0.060 Uiso 1 1 calc R
H35B H 0.0286 0.1142 0.2633 0.060 Uiso 1 1 calc R
H35C H 0.0506 0.1567 0.3267 0.060 Uiso 1 1 calc R
C36 C 0.0613(3) 0.2167(3) 0.1621(2) 0.0496(12) Uani 1 1 d .
H36A H 0.0501 0.2599 0.1347 0.074 Uiso 1 1 calc R
H36B H 0.0306 0.1736 0.1517 0.074 Uiso 1 1 calc R
H36C H 0.1105 0.2019 0.1560 0.074 Uiso 1 1 calc R

loop_
_atom_site_aniso_label
_atom_site_aniso_U_11
_atom_site_aniso_U_22
_atom_site_aniso_U_33
_atom_site_aniso_U_23
_atom_site_aniso_U_13
_atom_site_aniso_U_12
I1 0.06082(19) 0.03551(13) 0.02803(15) 0.00344(13) -0.00952(15) 0.00379(13)
Co1 0.0270(2) 0.0248(2) 0.0238(3) 0.0001(2) -0.0018(2) 0.0009(2)
P1 0.0255(5) 0.0262(4) 0.0254(5) 0.0015(4) 0.0000(5) -0.0005(4)
P2 0.0289(5) 0.0288(4) 0.0235(5) -0.0010(4) 0.0016(5) 0.0027(4)
P3 0.0351(6) 0.0282(4) 0.0325(6) -0.0022(5) -0.0074(5) -0.0009(4)
Si1 0.0290(5) 0.0233(4) 0.0273(6) 0.0023(5) -0.0010(5) 0.0001(4)
N1 0.0268(17) 0.0255(15) 0.0287(19) 0.0023(15) 0.0008(15) -0.0025(12)
N2 0.0296(17) 0.0288(15) 0.0285(19) -0.0003(15) 0.0029(16) -0.0025(13)
C1 0.029(2) 0.0264(18) 0.033(2) -0.0027(18) 0.0029(19) -0.0027(15)
C2 0.032(2) 0.035(2) 0.029(2) -0.0006(19) -0.0012(19) -0.0004(17)
C3 0.038(2) 0.040(2) 0.042(3) 0.000(2) -0.001(2) 0.0037(19)
C4 0.033(2) 0.041(2) 0.052(3) -0.003(2) 0.005(2) 0.0099(18)
C5 0.043(3) 0.0343(19) 0.040(3) -0.006(2) 0.014(2) 0.0042(18)
C6 0.035(2) 0.036(2) 0.031(2) 0.001(2) 0.005(2) 0.0005(17)
C7 0.033(2) 0.0241(17) 0.025(2) -0.0007(17) 0.0088(19) -0.0005(15)
C8 0.036(2) 0.040(2) 0.045(3) 0.007(2) -0.002(2) -0.0045(18)
C9 0.036(2) 0.046(2) 0.055(3) 0.005(2) 0.004(2) -0.010(2)
C10 0.051(3) 0.034(2) 0.043(3) 0.006(2) 0.016(2) -0.0016(19)
C11 0.043(2) 0.039(2) 0.034(2) 0.006(2) 0.001(2) 0.0060(19)
C12 0.035(2) 0.0313(18) 0.033(2) 0.0006(19) 0.002(2) 0.0006(16)
C13 0.030(2) 0.0303(18) 0.028(2) 0.0010(19) 0.0005(19) -0.0001(16)
C14 0.027(2) 0.0210(17) 0.037(2) 0.0016(18) -0.003(2) -0.0005(15)
C15 0.034(2) 0.0315(19) 0.030(2) 0.0017(19) -0.004(2) -0.0034(16)
C16 0.034(2) 0.035(2) 0.043(3) 0.005(2) -0.009(2) -0.0018(17)
C17 0.027(2) 0.034(2) 0.050(3) 0.004(2) -0.004(2) -0.0016(16)
C18 0.030(2) 0.0294(19) 0.047(3) 0.001(2) 0.004(2) -0.0074(16)
C19 0.036(2) 0.0196(16) 0.033(2) 0.0030(17) 0.000(2) -0.0012(15)
C20 0.029(2) 0.0299(18) 0.025(2) -0.0042(17) 0.0033(18) 0.0067(15)
C21 0.035(2) 0.0318(19) 0.032(2) -0.0011(19) 0.001(2) 0.0043(17)
C22 0.040(3) 0.047(2) 0.045(3) -0.007(2) -0.009(2) 0.007(2)
C23 0.058(3) 0.046(2) 0.027(2) 0.001(2) -0.004(2) 0.018(2)
C24 0.054(3) 0.036(2) 0.033(2) 0.003(2) 0.006(2) 0.0085(19)
C25 0.030(2) 0.0329(19) 0.035(2) -0.001(2) -0.001(2) 0.0013(16)
C26 0.028(2) 0.044(2) 0.030(2) -0.009(2) 0.0022(19) -0.0009(17)
C27 0.040(2) 0.048(2) 0.046(3) -0.017(3) -0.003(2) 0.0077(19)
C28 0.050(3) 0.066(3) 0.074(4) -0.036(3) -0.005(3) 0.014(2)
C29 0.047(3) 0.086(4) 0.064(4) -0.053(4) 0.018(3) -0.010(3)
C30 0.062(3) 0.092(4) 0.032(3) -0.019(3) 0.015(3) -0.026(3)
C31 0.055(3) 0.062(3) 0.030(3) -0.005(3) 0.009(2) -0.006(2)
C32 0.033(2) 0.0341(19) 0.025(2) 0.0062(18) 0.0056(19) -0.0004(16)
C33 0.040(2) 0.0287(18) 0.038(3) 0.0055(19) -0.007(2) -0.0003(16)
C34 0.037(2) 0.044(2) 0.063(3) -0.005(3) -0.014(3) 0.0012(19)
C35 0.044(2) 0.0295(18) 0.047(3) -0.002(2) -0.007(2) -0.0053(18)
C36 0.062(3) 0.044(2) 0.043(3) -0.012(2) -0.008(3) -0.009(2)

loop_
_atom_type_symbol
_atom_type_description
_atom_type_scat_dispersion_real
_atom_type_scat_dispersion_imag
_atom_type_scat_source
C C 0.0033 0.0016 'International Tables Vol C Tables 4.2.6.8 and 6.1.1.4'
H H 0.0000 0.0000 'International Tables Vol C Tables 4.2.6.8 and 6.1.1.4'
Co Co 0.3494 0.9721 'International Tables Vol C Tables 4.2.6.8 and 6.1.1.4'
I I -0.4742 1.8119 'International Tables Vol C Tables 4.2.6.8 and 6.1.1.4'
N N 0.0061 0.0033 'International Tables Vol C Tables 4.2.6.8 and 6.1.1.4'
P P 0.1023 0.0942 'International Tables Vol C Tables 4.2.6.8 and 6.1.1.4'
Si Si 0.0817 0.0704 'International Tables Vol C Tables 4.2.6.8 and 6.1.1.4'

loop_
_geom_angle_atom_site_label_1
_geom_angle_atom_site_label_2
_geom_angle_atom_site_label_3
_geom_angle
P1 Co1 P2 110.19(4)
P1 Co1 P3 100.92(4)
P2 Co1 P3 101.54(4)
P1 Co1 Si1 79.49(4)
P2 Co1 Si1 81.96(4)
P3 Co1 Si1 176.01(4)
P1 Co1 I1 139.44(3)
P2 Co1 I1 104.09(3)
P3 Co1 I1 92.63(3)
Si1 Co1 I1 84.60(3)
C7 P1 C1 99.29(17)
C7 P1 C13 100.49(18)
C1 P1 C13 103.71(18)
C7 P1 Co1 128.67(13)
C1 P1 Co1 110.21(14)
C13 P1 Co1 111.46(13)
C26 P2 C20 102.94(18)
C26 P2 C32 102.18(19)
C20 P2 C32 105.95(18)
C26 P2 Co1 118.84(13)
C20 P2 Co1 117.42(13)
C32 P2 Co1 107.86(13)
C36 P3 C35 99.8(2)
C36 P3 C34 101.2(2)
C35 P3 C34 103.0(2)
C36 P3 Co1 119.21(16)
C35 P3 Co1 120.52(15)
C34 P3 Co1 110.33(15)
N1 Si1 N2 92.90(16)
N1 Si1 C33 104.78(18)
N2 Si1 C33 107.48(17)
N1 Si1 Co1 109.53(10)
N2 Si1 Co1 111.18(11)
C33 Si1 Co1 125.83(14)
C14 N1 C13 118.2(3)
C14 N1 Si1 108.6(3)
C13 N1 Si1 118.2(2)
C19 N2 C32 116.6(3)
C19 N2 Si1 107.7(3)
C32 N2 Si1 114.7(2)
C2 C1 C6 119.3(4)
C2 C1 P1 119.6(3)
C6 C1 P1 121.1(3)
C1 C2 C3 120.5(4)
C1 C2 H2 119.7
C3 C2 H2 119.7
C4 C3 C2 119.8(5)
C4 C3 H3 120.1
C2 C3 H3 120.1
C3 C4 C5 120.7(4)
C3 C4 H4 119.7
C5 C4 H4 119.7
C4 C5 C6 119.5(4)
C4 C5 H5 120.3
C6 C5 H5 120.3
C5 C6 C1 120.3(4)
C5 C6 H6 119.9
C1 C6 H6 119.9
C12 C7 C8 117.8(4)
C12 C7 P1 122.4(3)
C8 C7 P1 119.8(3)
C9 C8 C7 121.0(4)
C9 C8 H8 119.5
C7 C8 H8 119.5
C10 C9 C8 120.2(4)
C10 C9 H9 119.9
C8 C9 H9 119.9
C11 C10 C9 119.7(4)
C11 C10 H10 120.1
C9 C10 H10 120.1
C10 C11 C12 120.1(4)
C10 C11 H11 119.9
C12 C11 H11 119.9
C7 C12 C11 121.1(4)
C7 C12 H12 119.4
C11 C12 H12 119.4
N1 C13 P1 106.9(3)
N1 C13 H13A 110.3
P1 C13 H13A 110.3
N1 C13 H13B 110.3
P1 C13 H13B 110.3
H13A C13 H13B 108.6
C15 C14 C19 119.8(4)
C15 C14 N1 125.9(4)
C19 C14 N1 114.3(4)
C14 C15 C16 119.2(4)
C14 C15 H15 120.4
C16 C15 H15 120.4
C17 C16 C15 120.9(4)
C17 C16 H16 119.5
C15 C16 H16 119.5
C16 C17 C18 120.5(4)
C16 C17 H17 119.7
C18 C17 H17 119.7
C19 C18 C17 119.7(4)
C19 C18 H18 120.2
C17 C18 H18 120.2
C18 C19 C14 119.9(4)
C18 C19 N2 125.2(4)
C14 C19 N2 114.8(3)
C21 C20 C25 118.4(4)
C21 C20 P2 124.0(3)
C25 C20 P2 117.6(3)
C20 C21 C22 120.2(4)
C20 C21 H21 119.9
C22 C21 H21 119.9
C23 C22 C21 120.3(4)
C23 C22 H22 119.9
C21 C22 H22 119.9
C24 C23 C22 120.3(4)
C24 C23 H23 119.9
C22 C23 H23 119.9
C23 C24 C25 119.6(4)
C23 C24 H24 120.2
C25 C24 H24 120.2
C24 C25 C20 121.2(4)
C24 C25 H25 119.4
C20 C25 H25 119.4
C31 C26 C27 117.8(4)
C31 C26 P2 119.3(3)
C27 C26 P2 122.8(4)
C28 C27 C26 120.8(5)
C28 C27 H27 119.6
C26 C27 H27 119.6
C29 C28 C27 120.2(5)
C29 C28 H28 119.9
C27 C28 H28 119.9
C28 C29 C30 120.0(5)
C28 C29 H29 120.0
C30 C29 H29 120.0
C29 C30 C31 120.3(6)
C29 C30 H30 119.8
C31 C30 H30 119.8
C30 C31 C26 120.9(5)
C30 C31 H31 119.6
C26 C31 H31 119.6
N2 C32 P2 108.3(3)
N2 C32 H32A 110.0
P2 C32 H32A 110.0
N2 C32 H32B 110.0
P2 C32 H32B 110.0
H32A C32 H32B 108.4
Si1 C33 H33A 109.5
Si1 C33 H33B 109.5
H33A C33 H33B 109.5
Si1 C33 H33C 109.5
H33A C33 H33C 109.5
H33B C33 H33C 109.5
P3 C34 H34A 109.5
P3 C34 H34B 109.5
H34A C34 H34B 109.5
P3 C34 H34C 109.5
H34A C34 H34C 109.5
H34B C34 H34C 109.5
P3 C35 H35A 109.5
P3 C35 H35B 109.5
H35A C35 H35B 109.5
P3 C35 H35C 109.5
H35A C35 H35C 109.5
H35B C35 H35C 109.5
P3 C36 H36A 109.5
P3 C36 H36B 109.5
H36A C36 H36B 109.5
P3 C36 H36C 109.5
H36A C36 H36C 109.5
H36B C36 H36C 109.5

loop_
_geom_bond_atom_site_label_1
_geom_bond_atom_site_label_2
_geom_bond_distance
I1 Co1 2.6099(6)
Co1 P1 2.2071(12)
Co1 P2 2.2348(11)
Co1 P3 2.2634(11)
Co1 Si1 2.2797(11)
P1 C7 1.845(4)
P1 C1 1.848(4)
P1 C13 1.862(4)
P2 C26 1.832(4)
P2 C20 1.836(4)
P2 C32 1.875(4)
P3 C36 1.825(5)
P3 C35 1.830(4)
P3 C34 1.830(4)
Si1 N1 1.782(4)
Si1 N2 1.789(3)
Si1 C33 1.871(4)
N1 C14 1.413(5)
N1 C13 1.455(5)
N2 C19 1.420(5)
N2 C32 1.472(5)
C1 C2 1.383(6)
C1 C6 1.391(6)
C2 C3 1.387(6)
C2 H2 0.9500
C3 C4 1.370(7)
C3 H3 0.9500
C4 C5 1.388(7)
C4 H4 0.9500
C5 C6 1.387(6)
C5 H5 0.9500
C6 H6 0.9500
C7 C12 1.382(6)
C7 C8 1.398(6)
C8 C9 1.379(6)
C8 H8 0.9500
C9 C10 1.378(7)
C9 H9 0.9500
C10 C11 1.372(6)
C10 H10 0.9500
C11 C12 1.389(6)
C11 H11 0.9500
C12 H12 0.9500
C13 H13A 0.9900
C13 H13B 0.9900
C14 C15 1.389(6)
C14 C19 1.409(6)
C15 C16 1.401(6)
C15 H15 0.9500
C16 C17 1.364(7)
C16 H16 0.9500
C17 C18 1.393(7)
C17 H17 0.9500
C18 C19 1.389(6)
C18 H18 0.9500
C20 C21 1.390(6)
C20 C25 1.393(6)
C21 C22 1.386(6)
C21 H21 0.9500
C22 C23 1.379(7)
C22 H22 0.9500
C23 C24 1.372(7)
C23 H23 0.9500
C24 C25 1.381(6)
C24 H24 0.9500
C25 H25 0.9500
C26 C31 1.387(7)
C26 C27 1.406(6)
C27 C28 1.381(7)
C27 H27 0.9500
C28 C29 1.375(9)
C28 H28 0.9500
C29 C30 1.374(9)
C29 H29 0.9500
C30 C31 1.390(7)
C30 H30 0.9500
C31 H31 0.9500
C32 H32A 0.9900
C32 H32B 0.9900
C33 H33A 0.9800
C33 H33B 0.9800
C33 H33C 0.9800
C34 H34A 0.9800
C34 H34B 0.9800
C34 H34C 0.9800
C35 H35A 0.9800
C35 H35B 0.9800
C35 H35C 0.9800
C36 H36A 0.9800
C36 H36B 0.9800
C36 H36C 0.9800
